data_4067931
loop_
_publ_author_name
'Cain, Matthew F.'
'Glueck, David S.'
'Golen, James A.'
'Rheingold, Arnold L.'

_publ_section_title
;
 Asymmetric Synthesis and Metal Complexes of aC3-Symmetric P-Stereogenic
 Triphosphine, (R)-MeSi(CH2PMe(t-Bu))3(MT-Siliphos)
;
_journal_issue 3
_journal_name_full Organometallics
_journal_page_first 775
_journal_paper_doi 10.1021/om200930k
_journal_volume 31
_journal_year 2012
_chemical_absolute_configuration ad
_chemical_formula_moiety 'C19 H54 B3 P3 Si'
_chemical_formula_sum 'C19 H54 B3 P3 Si'
_chemical_formula_weight 436.05
_chemical_name_systematic
;
 ?
;
_space_group_IT_number 19
_symmetry_cell_setting orthorhombic
_symmetry_space_group_name_Hall 'P 2ac 2ab'
_symmetry_space_group_name_H-M 'P 21 21 21'
_atom_sites_solution_hydrogens geom
_atom_sites_solution_primary direct
_atom_sites_solution_secondary difmap
_audit_creation_method SHELXL-97
_cell_angle_alpha 90.00
_cell_angle_beta 90.00
_cell_angle_gamma 90.00
_cell_formula_units_Z 4
_cell_length_a 11.6075(9)
_cell_length_b 11.6918(9)
_cell_length_c 21.7115(17)
_cell_measurement_reflns_used 9786
_cell_measurement_temperature 100(2)
_cell_measurement_theta_max 28.03
_cell_measurement_theta_min 2.56
_cell_volume 2946.5(4)
_computing_cell_refinement 'Bruker SAINT'
_computing_data_collection 'Bruker APEX2'
_computing_data_reduction 'Bruker SAINT'
_computing_molecular_graphics 'Bruker SHELXTL'
_computing_publication_material 'Bruker SHELXTL'
_computing_structure_refinement 'SHELXL-97 (Sheldrick, 1997)'
_computing_structure_solution 'SHELXS-97 (Sheldrick, 1990)'
_diffrn_ambient_temperature 100(2)
_diffrn_measured_fraction_theta_full 0.998
_diffrn_measured_fraction_theta_max 0.973
_diffrn_measurement_device_type 'Bruker APEX-II CCD'
_diffrn_measurement_method '\f and \w scans'
_diffrn_radiation_monochromator graphite
_diffrn_radiation_source 'fine-focus sealed tube'
_diffrn_radiation_type MoK\a
_diffrn_radiation_wavelength 0.71073
_diffrn_reflns_av_R_equivalents 0.0339
_diffrn_reflns_av_sigmaI/netI 0.0352
_diffrn_reflns_limit_h_max 6
_diffrn_reflns_limit_h_min -15
_diffrn_reflns_limit_k_max 15
_diffrn_reflns_limit_k_min -13
_diffrn_reflns_limit_l_max 28
_diffrn_reflns_limit_l_min -23
_diffrn_reflns_number 29110
_diffrn_reflns_theta_full 25.00
_diffrn_reflns_theta_max 28.10
_diffrn_reflns_theta_min 1.88
_diffrn_standards_number 0
_exptl_absorpt_coefficient_mu 0.246
_exptl_absorpt_correction_T_max 0.9640
_exptl_absorpt_correction_T_min 0.9411
_exptl_absorpt_correction_type multi-scan
_exptl_absorpt_process_details sadabs
_exptl_crystal_colour colourless
_exptl_crystal_density_diffrn 0.983
_exptl_crystal_density_method 'not measured'
_exptl_crystal_description BLOCK
_exptl_crystal_F_000 968
_exptl_crystal_size_max 0.25
_exptl_crystal_size_mid 0.25
_exptl_crystal_size_min 0.15
_refine_diff_density_max 0.293
_refine_diff_density_min -0.222
_refine_diff_density_rms 0.042
_refine_ls_abs_structure_details 'Flack H D (1983), Acta Cryst. A39, 876-881'
_refine_ls_abs_structure_Flack -0.04(7)
_refine_ls_extinction_method none
_refine_ls_goodness_of_fit_ref 1.027
_refine_ls_hydrogen_treatment constr
_refine_ls_matrix_type full
_refine_ls_number_parameters 251
_refine_ls_number_reflns 6871
_refine_ls_number_restraints 0
_refine_ls_restrained_S_all 1.027
_refine_ls_R_factor_all 0.0391
_refine_ls_R_factor_gt 0.0329
_refine_ls_shift/su_max 0.001
_refine_ls_shift/su_mean 0.000
_refine_ls_structure_factor_coef Fsqd
_refine_ls_weighting_details 'calc w=1/[\s^2^(Fo^2^)+(0.0411P)^2^+0.4385P] where P=(Fo^2^+2Fc^2^)/3'
_refine_ls_weighting_scheme calc
_refine_ls_wR_factor_gt 0.0756
_refine_ls_wR_factor_ref 0.0792
_reflns_number_gt 6271
_reflns_number_total 6871
_reflns_threshold_expression >2sigma(I)
_cod_data_source_file om200930k_si_002.cif
_cod_data_source_block glu341
_cod_depositor_comments
;
The following automatic conversions were performed:

'_symmetry_cell_setting' value 'Orthorhombic' changed to
'orthorhombic' according to
/home/saulius/struct/CIF-dictionaries/cif_core.dic dictionary named
'cif_core.dic' version 2.4.1 from 2010-06-29.

Automatic conversion script
Id: cif_fix_values 1715 2011-07-08 13:25:40Z adriana 
;
_cod_original_sg_symbol_Hall 'P 2ac 2ab '
_cod_original_sg_symbol_H-M P2(1)2(1)2(1)
_cod_database_code 4067931

loop_
_symmetry_equiv_pos_as_xyz
'x, y, z'
'x+1/2, -y+1/2, -z'
'-x, y+1/2, -z+1/2'
'-x+1/2, -y, z+1/2'

loop_
_atom_site_label
_atom_site_type_symbol
_atom_site_fract_x
_atom_site_fract_y
_atom_site_fract_z
_atom_site_U_iso_or_equiv
_atom_site_adp_type
_atom_site_occupancy
_atom_site_symmetry_multiplicity
_atom_site_calc_flag
_atom_site_refinement_flags
P1 P 0.66551(4) 0.32744(4) 0.42378(2) 0.02551(10) Uani 1 1 d .
P2 P 0.40326(4) 0.71733(4) 0.38490(2) 0.02521(10) Uani 1 1 d .
P3 P 0.80982(3) 0.67230(4) 0.26140(2) 0.02081(9) Uani 1 1 d .
Si1 Si 0.62821(4) 0.56830(4) 0.35790(2) 0.02006(10) Uani 1 1 d .
B1 B 0.53520(18) 0.3561(2) 0.47655(10) 0.0350(5) Uani 1 1 d .
H1F H 0.5345 0.4369 0.4886 0.052 Uiso 1 1 calc R
H1E H 0.5409 0.3081 0.5134 0.052 Uiso 1 1 calc R
H1D H 0.4639 0.3379 0.4544 0.052 Uiso 1 1 calc R
B2 B 0.4683(2) 0.84586(19) 0.34251(15) 0.0459(7) Uani 1 1 d .
H2E H 0.5510 0.8501 0.3512 0.069 Uiso 1 1 calc R
H2F H 0.4307 0.9162 0.3566 0.069 Uiso 1 1 calc R
H2D H 0.4564 0.8369 0.2981 0.069 Uiso 1 1 calc R
B3 B 0.91223(17) 0.54487(18) 0.27144(11) 0.0301(5) Uani 1 1 d .
H3F H 0.9250 0.5310 0.3154 0.045 Uiso 1 1 calc R
H3E H 0.9859 0.5618 0.2514 0.045 Uiso 1 1 calc R
H3D H 0.8780 0.4767 0.2526 0.045 Uiso 1 1 calc R
C1 C 0.70621(15) 0.63824(16) 0.42282(8) 0.0289(4) Uani 1 1 d .
H1A H 0.7885 0.6201 0.4201 0.043 Uiso 1 1 calc R
H1B H 0.6755 0.6101 0.4620 0.043 Uiso 1 1 calc R
H1C H 0.6957 0.7213 0.4204 0.043 Uiso 1 1 calc R
C2 C 0.66286(14) 0.41101(14) 0.35350(8) 0.0229(3) Uani 1 1 d .
H2A H 0.6061 0.3752 0.3255 0.028 Uiso 1 1 calc R
H2B H 0.7393 0.4034 0.3337 0.028 Uiso 1 1 calc R
C3 C 0.80109(15) 0.36414(17) 0.46062(9) 0.0325(4) Uani 1 1 d .
H3A H 0.8614 0.3711 0.4293 0.049 Uiso 1 1 calc R
H3B H 0.8222 0.3040 0.4900 0.049 Uiso 1 1 calc R
H3C H 0.7928 0.4370 0.4825 0.049 Uiso 1 1 calc R
C4 C 0.68101(16) 0.17561(15) 0.40016(9) 0.0330(4) Uani 1 1 d .
C5 C 0.58192(18) 0.14524(17) 0.35672(12) 0.0450(5) Uani 1 1 d .
H5A H 0.5856 0.0637 0.3465 0.068 Uiso 1 1 calc R
H5B H 0.5884 0.1906 0.3189 0.068 Uiso 1 1 calc R
H5C H 0.5083 0.1620 0.3769 0.068 Uiso 1 1 calc R
C6 C 0.6742(2) 0.09957(19) 0.45803(11) 0.0530(6) Uani 1 1 d .
H6A H 0.6808 0.0190 0.4460 0.080 Uiso 1 1 calc R
H6B H 0.6002 0.1120 0.4787 0.080 Uiso 1 1 calc R
H6C H 0.7372 0.1193 0.4861 0.080 Uiso 1 1 calc R
C7 C 0.79662(16) 0.15493(17) 0.36809(9) 0.0366(5) Uani 1 1 d .
H7A H 0.7996 0.0761 0.3528 0.055 Uiso 1 1 calc R
H7B H 0.8595 0.1674 0.3975 0.055 Uiso 1 1 calc R
H7C H 0.8048 0.2081 0.3335 0.055 Uiso 1 1 calc R
C8 C 0.46611(14) 0.58055(14) 0.36507(8) 0.0232(3) Uani 1 1 d .
H8A H 0.4322 0.5562 0.3253 0.028 Uiso 1 1 calc R
H8B H 0.4408 0.5245 0.3965 0.028 Uiso 1 1 calc R
C9 C 0.42498(19) 0.7313(2) 0.46708(10) 0.0490(6) Uani 1 1 d .
H9A H 0.3997 0.6610 0.4877 0.074 Uiso 1 1 calc R
H9B H 0.3801 0.7962 0.4825 0.074 Uiso 1 1 calc R
H9C H 0.5069 0.7441 0.4755 0.074 Uiso 1 1 calc R
C10 C 0.24549(14) 0.70392(16) 0.37361(8) 0.0268(4) Uani 1 1 d .
C11 C 0.19481(18) 0.60712(17) 0.41240(11) 0.0417(5) Uani 1 1 d .
H11A H 0.1122 0.6003 0.4039 0.063 Uiso 1 1 calc R
H11B H 0.2064 0.6239 0.4562 0.063 Uiso 1 1 calc R
H11C H 0.2333 0.5351 0.4020 0.063 Uiso 1 1 calc R
C12 C 0.22356(16) 0.6812(2) 0.30521(9) 0.0389(5) Uani 1 1 d .
H12A H 0.1404 0.6774 0.2977 0.058 Uiso 1 1 calc R
H12B H 0.2592 0.6085 0.2934 0.058 Uiso 1 1 calc R
H12C H 0.2570 0.7433 0.2807 0.058 Uiso 1 1 calc R
C13 C 0.18801(15) 0.81699(16) 0.39108(9) 0.0338(4) Uani 1 1 d .
H13A H 0.1046 0.8108 0.3848 0.051 Uiso 1 1 calc R
H13B H 0.2187 0.8785 0.3652 0.051 Uiso 1 1 calc R
H13C H 0.2039 0.8341 0.4344 0.051 Uiso 1 1 calc R
C14 C 0.66308(13) 0.63423(14) 0.28108(7) 0.0212(3) Uani 1 1 d .
H14A H 0.6354 0.5807 0.2490 0.025 Uiso 1 1 calc R
H14B H 0.6161 0.7046 0.2773 0.025 Uiso 1 1 calc R
C15 C 0.84801(16) 0.79236(16) 0.31011(9) 0.0307(4) Uani 1 1 d .
H15A H 0.7851 0.8482 0.3101 0.046 Uiso 1 1 calc R
H15B H 0.9183 0.8284 0.2944 0.046 Uiso 1 1 calc R
H15C H 0.8613 0.7653 0.3522 0.046 Uiso 1 1 calc R
C16 C 0.80369(15) 0.73234(15) 0.18252(8) 0.0254(4) Uani 1 1 d .
C17 C 0.91959(17) 0.78872(18) 0.16759(10) 0.0375(5) Uani 1 1 d .
H17A H 0.9218 0.8092 0.1238 0.056 Uiso 1 1 calc R
H17B H 0.9822 0.7352 0.1768 0.056 Uiso 1 1 calc R
H17C H 0.9288 0.8579 0.1926 0.056 Uiso 1 1 calc R
C18 C 0.70682(16) 0.82101(17) 0.17655(9) 0.0359(4) Uani 1 1 d .
H18A H 0.7065 0.8523 0.1347 0.054 Uiso 1 1 calc R
H18B H 0.7195 0.8830 0.2062 0.054 Uiso 1 1 calc R
H18C H 0.6325 0.7843 0.1850 0.054 Uiso 1 1 calc R
C19 C 0.78329(18) 0.63324(17) 0.13765(9) 0.0357(4) Uani 1 1 d .
H19A H 0.7775 0.6631 0.0956 0.054 Uiso 1 1 calc R
H19B H 0.7115 0.5939 0.1485 0.054 Uiso 1 1 calc R
H19C H 0.8477 0.5793 0.1402 0.054 Uiso 1 1 calc R

loop_
_atom_site_aniso_label
_atom_site_aniso_U_11
_atom_site_aniso_U_22
_atom_site_aniso_U_33
_atom_site_aniso_U_23
_atom_site_aniso_U_13
_atom_site_aniso_U_12
P1 0.0213(2) 0.0294(2) 0.0258(2) 0.00980(19) -0.00044(16) -0.00107(17)
P2 0.0226(2) 0.0237(2) 0.0293(2) -0.00662(19) -0.00103(17) 0.00046(17)
P3 0.01828(19) 0.0177(2) 0.0264(2) 0.00006(18) -0.00235(15) -0.00167(16)
Si1 0.0207(2) 0.0193(2) 0.0201(2) -0.00053(19) -0.00141(17) -0.00066(16)
B1 0.0245(10) 0.0498(15) 0.0306(11) 0.0133(10) 0.0037(8) 0.0017(9)
B2 0.0274(11) 0.0205(11) 0.090(2) 0.0002(12) 0.0101(11) -0.0010(8)
B3 0.0225(9) 0.0260(11) 0.0417(12) 0.0012(9) -0.0039(8) 0.0034(8)
C1 0.0277(9) 0.0324(10) 0.0267(9) -0.0063(8) -0.0044(7) -0.0012(7)
C2 0.0249(8) 0.0217(8) 0.0221(8) 0.0011(7) -0.0003(6) 0.0000(6)
C3 0.0250(9) 0.0432(11) 0.0293(9) 0.0086(8) -0.0052(7) 0.0008(8)
C4 0.0305(9) 0.0244(9) 0.0441(11) 0.0135(8) -0.0030(8) -0.0009(8)
C5 0.0362(11) 0.0251(10) 0.0738(16) 0.0059(10) -0.0132(11) -0.0073(8)
C6 0.0568(14) 0.0386(13) 0.0636(15) 0.0308(11) 0.0057(12) 0.0025(11)
C7 0.0350(10) 0.0282(10) 0.0465(12) 0.0050(9) -0.0060(8) 0.0055(8)
C8 0.0218(8) 0.0219(9) 0.0260(9) -0.0009(7) 0.0014(6) -0.0002(6)
C9 0.0408(12) 0.0697(16) 0.0366(12) -0.0257(11) -0.0085(9) 0.0147(11)
C10 0.0226(8) 0.0254(9) 0.0323(10) 0.0005(8) 0.0011(7) 0.0007(7)
C11 0.0320(10) 0.0313(11) 0.0617(14) 0.0121(10) 0.0098(10) 0.0013(8)
C12 0.0295(9) 0.0511(13) 0.0363(10) -0.0085(10) -0.0066(8) 0.0033(9)
C13 0.0287(9) 0.0315(10) 0.0412(10) -0.0016(8) 0.0016(8) 0.0072(8)
C14 0.0188(7) 0.0193(8) 0.0254(8) 0.0003(7) -0.0023(6) -0.0010(6)
C15 0.0292(9) 0.0266(10) 0.0364(10) -0.0049(8) -0.0040(7) -0.0087(7)
C16 0.0254(8) 0.0231(9) 0.0276(9) 0.0017(7) -0.0005(7) -0.0061(7)
C17 0.0345(10) 0.0404(11) 0.0377(11) 0.0016(9) 0.0055(8) -0.0165(9)
C18 0.0348(10) 0.0306(10) 0.0422(11) 0.0151(9) -0.0044(8) -0.0015(8)
C19 0.0447(11) 0.0350(11) 0.0273(10) -0.0026(8) 0.0026(8) -0.0122(8)

loop_
_atom_type_symbol
_atom_type_description
_atom_type_scat_dispersion_real
_atom_type_scat_dispersion_imag
_atom_type_scat_source
C C 0.0033 0.0016 'International Tables Vol C Tables 4.2.6.8 and 6.1.1.4'
H H 0.0000 0.0000 'International Tables Vol C Tables 4.2.6.8 and 6.1.1.4'
B B 0.0013 0.0007 'International Tables Vol C Tables 4.2.6.8 and 6.1.1.4'
Si Si 0.0817 0.0704 'International Tables Vol C Tables 4.2.6.8 and 6.1.1.4'
P P 0.1023 0.0942 'International Tables Vol C Tables 4.2.6.8 and 6.1.1.4'

loop_
_geom_angle_atom_site_label_1
_geom_angle_atom_site_label_2
_geom_angle_atom_site_label_3
_geom_angle
C2 P1 C3 104.96(8)
C2 P1 C4 106.54(8)
C3 P1 C4 105.28(9)
C2 P1 B1 113.18(9)
C3 P1 B1 112.15(10)
C4 P1 B1 113.99(10)
C9 P2 C8 104.94(10)
C9 P2 C10 106.00(9)
C8 P2 C10 106.98(8)
C9 P2 B2 110.36(13)
C8 P2 B2 114.82(9)
C10 P2 B2 113.06(10)
C14 P3 C15 106.42(8)
C14 P3 C16 105.96(8)
C15 P3 C16 104.80(8)
C14 P3 B3 111.40(9)
C15 P3 B3 112.56(9)
C16 P3 B3 115.03(9)
C1 Si1 C14 112.71(8)
C1 Si1 C2 111.26(8)
C14 Si1 C2 107.99(8)
C1 Si1 C8 112.78(8)
C14 Si1 C8 104.82(7)
C2 Si1 C8 106.86(7)
P1 B1 H1F 109.5
P1 B1 H1E 109.5
H1F B1 H1E 109.5
P1 B1 H1D 109.5
H1F B1 H1D 109.5
H1E B1 H1D 109.5
P2 B2 H2E 109.5
P2 B2 H2F 109.5
H2E B2 H2F 109.5
P2 B2 H2D 109.5
H2E B2 H2D 109.5
H2F B2 H2D 109.5
P3 B3 H3F 109.5
P3 B3 H3E 109.5
H3F B3 H3E 109.5
P3 B3 H3D 109.5
H3F B3 H3D 109.5
H3E B3 H3D 109.5
Si1 C1 H1A 109.5
Si1 C1 H1B 109.5
H1A C1 H1B 109.5
Si1 C1 H1C 109.5
H1A C1 H1C 109.5
H1B C1 H1C 109.5
P1 C2 Si1 119.14(9)
P1 C2 H2A 107.5
Si1 C2 H2A 107.5
P1 C2 H2B 107.5
Si1 C2 H2B 107.5
H2A C2 H2B 107.0
P1 C3 H3A 109.5
P1 C3 H3B 109.5
H3A C3 H3B 109.5
P1 C3 H3C 109.5
H3A C3 H3C 109.5
H3B C3 H3C 109.5
C5 C4 C7 110.01(17)
C5 C4 C6 109.28(17)
C7 C4 C6 108.95(16)
C5 C4 P1 108.63(13)
C7 C4 P1 111.20(13)
C6 C4 P1 108.75(15)
C4 C5 H5A 109.5
C4 C5 H5B 109.5
H5A C5 H5B 109.5
C4 C5 H5C 109.5
H5A C5 H5C 109.5
H5B C5 H5C 109.5
C4 C6 H6A 109.5
C4 C6 H6B 109.5
H6A C6 H6B 109.5
C4 C6 H6C 109.5
H6A C6 H6C 109.5
H6B C6 H6C 109.5
C4 C7 H7A 109.5
C4 C7 H7B 109.5
H7A C7 H7B 109.5
C4 C7 H7C 109.5
H7A C7 H7C 109.5
H7B C7 H7C 109.5
P2 C8 Si1 119.15(9)
P2 C8 H8A 107.5
Si1 C8 H8A 107.5
P2 C8 H8B 107.5
Si1 C8 H8B 107.5
H8A C8 H8B 107.0
P2 C9 H9A 109.5
P2 C9 H9B 109.5
H9A C9 H9B 109.5
P2 C9 H9C 109.5
H9A C9 H9C 109.5
H9B C9 H9C 109.5
C11 C10 C13 109.61(15)
C11 C10 C12 110.02(17)
C13 C10 C12 108.56(16)
C11 C10 P2 111.71(13)
C13 C10 P2 108.98(13)
C12 C10 P2 107.90(12)
C10 C11 H11A 109.5
C10 C11 H11B 109.5
H11A C11 H11B 109.5
C10 C11 H11C 109.5
H11A C11 H11C 109.5
H11B C11 H11C 109.5
C10 C12 H12A 109.5
C10 C12 H12B 109.5
H12A C12 H12B 109.5
C10 C12 H12C 109.5
H12A C12 H12C 109.5
H12B C12 H12C 109.5
C10 C13 H13A 109.5
C10 C13 H13B 109.5
H13A C13 H13B 109.5
C10 C13 H13C 109.5
H13A C13 H13C 109.5
H13B C13 H13C 109.5
P3 C14 Si1 120.80(9)
P3 C14 H14A 107.1
Si1 C14 H14A 107.1
P3 C14 H14B 107.1
Si1 C14 H14B 107.1
H14A C14 H14B 106.8
P3 C15 H15A 109.5
P3 C15 H15B 109.5
H15A C15 H15B 109.5
P3 C15 H15C 109.5
H15A C15 H15C 109.5
H15B C15 H15C 109.5
C19 C16 C17 109.06(15)
C19 C16 C18 110.11(15)
C17 C16 C18 109.55(15)
C19 C16 P3 107.89(12)
C17 C16 P3 108.95(12)
C18 C16 P3 111.23(12)
C16 C17 H17A 109.5
C16 C17 H17B 109.5
H17A C17 H17B 109.5
C16 C17 H17C 109.5
H17A C17 H17C 109.5
H17B C17 H17C 109.5
C16 C18 H18A 109.5
C16 C18 H18B 109.5
H18A C18 H18B 109.5
C16 C18 H18C 109.5
H18A C18 H18C 109.5
H18B C18 H18C 109.5
C16 C19 H19A 109.5
C16 C19 H19B 109.5
H19A C19 H19B 109.5
C16 C19 H19C 109.5
H19A C19 H19C 109.5
H19B C19 H19C 109.5

loop_
_geom_bond_atom_site_label_1
_geom_bond_atom_site_label_2
_geom_bond_distance
P1 C2 1.8121(16)
P1 C3 1.8167(18)
P1 C4 1.857(2)
P1 B1 1.927(2)
P2 C9 1.809(2)
P2 C8 1.8097(17)
P2 C10 1.8543(17)
P2 B2 1.917(2)
P3 C14 1.8115(16)
P3 C15 1.8124(18)
P3 C16 1.8523(17)
P3 B3 1.918(2)
Si1 C1 1.8642(17)
Si1 C14 1.8815(17)
Si1 C2 1.8849(17)
Si1 C8 1.8934(16)
B1 H1F 0.9800
B1 H1E 0.9800
B1 H1D 0.9800
B2 H2E 0.9800
B2 H2F 0.9800
B2 H2D 0.9800
B3 H3F 0.9800
B3 H3E 0.9800
B3 H3D 0.9800
C1 H1A 0.9800
C1 H1B 0.9800
C1 H1C 0.9800
C2 H2A 0.9900
C2 H2B 0.9900
C3 H3A 0.9800
C3 H3B 0.9800
C3 H3C 0.9800
C4 C5 1.529(3)
C4 C7 1.531(3)
C4 C6 1.541(3)
C5 H5A 0.9800
C5 H5B 0.9800
C5 H5C 0.9800
C6 H6A 0.9800
C6 H6B 0.9800
C6 H6C 0.9800
C7 H7A 0.9800
C7 H7B 0.9800
C7 H7C 0.9800
C8 H8A 0.9900
C8 H8B 0.9900
C9 H9A 0.9800
C9 H9B 0.9800
C9 H9C 0.9800
C10 C11 1.528(3)
C10 C13 1.529(2)
C10 C12 1.530(3)
C11 H11A 0.9800
C11 H11B 0.9800
C11 H11C 0.9800
C12 H12A 0.9800
C12 H12B 0.9800
C12 H12C 0.9800
C13 H13A 0.9800
C13 H13B 0.9800
C13 H13C 0.9800
C14 H14A 0.9900
C14 H14B 0.9900
C15 H15A 0.9800
C15 H15B 0.9800
C15 H15C 0.9800
C16 C19 1.532(2)
C16 C17 1.533(2)
C16 C18 1.535(3)
C17 H17A 0.9800
C17 H17B 0.9800
C17 H17C 0.9800
C18 H18A 0.9800
C18 H18B 0.9800
C18 H18C 0.9800
C19 H19A 0.9800
C19 H19B 0.9800
C19 H19C 0.9800
